data_2240926
loop_
_publ_author_name
'Subhadramma, Shivanna'
'Siddaraju, Budanur Papaiah'
'Chandra, Naveen'
'Saravanan, Janardhanan'
'Gayathri, Dasararaju'

_publ_section_title
;
 Crystal structure of
 2-cyano-<i>N</i>-(furan-2-ylmethyl)-3-(3-nitrophenyl)propanamide
;
_journal_coeditor_code SU5161
_journal_issue 8
_journal_name_full 'Acta Crystallographica Section E'
_journal_page_first o568
_journal_page_last o569
_journal_paper_doi 10.1107/S2056989015012918
_journal_volume 71
_journal_year 2015
_chemical_formula_iupac 'C15 H11 N3 O4'
_chemical_formula_moiety 'C15 H11 N3 O4'
_chemical_formula_sum 'C15 H11 N3 O4'
_chemical_formula_weight 297.27
_chemical_name_systematic
;
2-Cyano-<i>N</i>-(furan-2-ylmethyl)-3-(3-nitrophenyl)propanamide
;
_space_group_crystal_system triclinic
_space_group_IT_number 2
_space_group_name_Hall '-P 1'
_space_group_name_H-M_alt 'P -1'
_symmetry_space_group_name_Hall '-P 1'
_symmetry_space_group_name_H-M 'P -1'
_atom_sites_solution_hydrogens geom
_atom_sites_solution_primary direct
_atom_sites_solution_secondary difmap
_audit_creation_method SHELXL-2014/7
_cell_angle_alpha 90.938(2)
_cell_angle_beta 96.910(2)
_cell_angle_gamma 105.872(2)
_cell_formula_units_Z 2
_cell_length_a 7.4358(3)
_cell_length_b 9.4165(5)
_cell_length_c 10.3934(5)
_cell_measurement_reflns_used 6452
_cell_measurement_temperature 293(2)
_cell_measurement_theta_max 25.6
_cell_measurement_theta_min 2.8
_cell_volume 693.98(6)
_computing_cell_refinement
;
APEX2 and SAINT (Bruker, 2004)
;
_computing_data_collection
;
APEX2 (Bruker, 2004)
;
_computing_data_reduction
;
SAINT and XPREP (Bruker, 2004)
;
_computing_molecular_graphics
;
PLATON (Spek, 2009)
;
_computing_publication_material
;
SHELXL2014 (Sheldrick, 2015) and PLATON (Spek, 2009)
;
_computing_structure_refinement
;
SHELXL2014 (Sheldrick, 2015)
;
_computing_structure_solution
;
SHELXS2014 (Sheldrick, 2008)
;
_diffrn_ambient_temperature 293(2)
_diffrn_measured_fraction_theta_full 0.999
_diffrn_measured_fraction_theta_max 0.999
_diffrn_measurement_device_type 'Bruker Kappa APEXII CCD'
_diffrn_measurement_method '\w and \f scan'
_diffrn_radiation_monochromator graphite
_diffrn_radiation_source 'fine-focus sealed tube'
_diffrn_radiation_type MoK\a
_diffrn_radiation_wavelength 0.71073
_diffrn_reflns_av_R_equivalents 0.0272
_diffrn_reflns_limit_h_max 8
_diffrn_reflns_limit_h_min -8
_diffrn_reflns_limit_k_max 10
_diffrn_reflns_limit_k_min -11
_diffrn_reflns_limit_l_max 12
_diffrn_reflns_limit_l_min -12
_diffrn_reflns_number 12708
_diffrn_reflns_theta_full 24.997
_diffrn_reflns_theta_max 24.997
_diffrn_reflns_theta_min 1.976
_exptl_absorpt_coefficient_mu 0.106
_exptl_absorpt_correction_T_max 0.983
_exptl_absorpt_correction_T_min 0.942
_exptl_absorpt_correction_type multi-scan
_exptl_absorpt_process_details
;
(SADABS; Bruker, 2004)
;
_exptl_crystal_colour colourless
_exptl_crystal_density_diffrn 1.423
_exptl_crystal_density_method 'not measured'
_exptl_crystal_description block
_exptl_crystal_F_000 308
_exptl_crystal_size_max 0.300
_exptl_crystal_size_mid 0.200
_exptl_crystal_size_min 0.200
_refine_diff_density_max 0.222
_refine_diff_density_min -0.160
_refine_ls_extinction_coef 0.030(5)
_refine_ls_extinction_expression Fc^*^=kFc[1+0.001xFc^2^\l^3^/sin(2\q)]^-1/4^
_refine_ls_extinction_method
;
SHELXL2014 (Sheldrick, 2015)
;
_refine_ls_goodness_of_fit_ref 1.023
_refine_ls_hydrogen_treatment constr
_refine_ls_matrix_type full
_refine_ls_number_parameters 200
_refine_ls_number_reflns 2442
_refine_ls_number_restraints 0
_refine_ls_restrained_S_all 1.023
_refine_ls_R_factor_all 0.0464
_refine_ls_R_factor_gt 0.0387
_refine_ls_shift/su_max 0.000
_refine_ls_shift/su_mean 0.000
_refine_ls_structure_factor_coef Fsqd
_refine_ls_weighting_details 'w=1/[\s^2^(Fo^2^)+(0.0590P)^2^+0.2005P] where P=(Fo^2^+2Fc^2^)/3'
_refine_ls_weighting_scheme calc
_refine_ls_wR_factor_gt 0.1072
_refine_ls_wR_factor_ref 0.1155
_reflns_number_gt 2055
_reflns_number_total 2442
_reflns_threshold_expression 'I > 2\s(I)'
_cod_data_source_file su5161sup1.cif
_cod_data_source_block I
_cod_database_code 2240926
_shelx_space_group_comment
;
The symmetry employed for this shelxl refinement is uniquely defined
by the following loop, which should always be used as a source of
symmetry information in preference to the above space-group names.
They are only intended as comments.
;
_shelx_estimated_absorpt_t_min 0.969
_shelx_estimated_absorpt_t_max 0.979

loop_
_space_group_symop_operation_xyz
'x, y, z'
'-x, -y, -z'

loop_
_atom_site_type_symbol
_atom_site_label
_atom_site_fract_x
_atom_site_fract_y
_atom_site_fract_z
_atom_site_U_iso_or_equiv
_atom_site_adp_type
_atom_site_calc_flag
_atom_site_occupancy
C C1 0.5353(2) 0.28891(17) 0.58091(15) 0.0437(4) Uani d 1
H H1 0.5862 0.3239 0.6654 0.052 Uiso calc 1
C C2 0.6211(2) 0.20823(17) 0.51113(16) 0.0450(4) Uani d 1
C C3 0.5534(3) 0.15471(19) 0.38555(17) 0.0548(5) Uani d 1
H H3 0.6160 0.1015 0.3400 0.066 Uiso calc 1
C C4 0.3898(3) 0.1826(2) 0.32955(17) 0.0576(5) Uani d 1
H H4 0.3401 0.1470 0.2450 0.069 Uiso calc 1
C C5 0.2988(2) 0.26268(18) 0.39767(15) 0.0479(4) Uani d 1
H H5 0.1879 0.2798 0.3586 0.057 Uiso calc 1
C C6 0.3703(2) 0.31818(16) 0.52382(14) 0.0389(4) Uani d 1
C C7 0.2662(2) 0.40380(16) 0.58752(14) 0.0392(4) Uani d 1
H H7 0.1617 0.4177 0.5360 0.047 Uiso calc 1
C C8 0.2965(2) 0.46539(16) 0.70769(14) 0.0380(4) Uani d 1
C C9 0.1628(2) 0.54718(17) 0.74909(14) 0.0404(4) Uani d 1
C C10 0.0773(2) 0.67695(19) 0.92842(16) 0.0486(4) Uani d 1
H H10A 0.0750 0.6564 1.0194 0.058 Uiso calc 1
H H10B -0.0509 0.6412 0.8851 0.058 Uiso calc 1
C C11 0.1429(2) 0.83840(19) 0.91721(15) 0.0474(4) Uani d 1
C C12 0.2518(5) 0.9468(3) 0.9961(2) 0.1020(10) Uani d 1
H H12 0.3096 0.9378 1.0788 0.122 Uiso calc 1
C C13 0.2647(5) 1.0791(3) 0.9319(3) 0.1089(10) Uani d 1
H H13 0.3310 1.1739 0.9645 0.131 Uiso calc 1
C C14 0.1663(3) 1.0432(3) 0.8186(3) 0.0790(7) Uani d 1
H H14 0.1519 1.1094 0.7553 0.095 Uiso calc 1
C C15 0.4516(2) 0.45908(19) 0.80123(14) 0.0447(4) Uani d 1
N N1 0.7935(2) 0.17794(17) 0.57526(18) 0.0592(4) Uani d 1
N N2 0.5728(2) 0.4565(2) 0.87857(14) 0.0667(5) Uani d 1
N N3 0.19322(18) 0.59563(15) 0.87343(12) 0.0439(3) Uani d 1
H H3A 0.2851 0.5781 0.9231 0.053 Uiso calc 1
O O1 0.8792(2) 0.1167(2) 0.51177(17) 0.0881(5) Uani d 1
O O2 0.8406(2) 0.2139(2) 0.69036(16) 0.0840(5) Uani d 1
O O3 0.03619(18) 0.56592(15) 0.67145(11) 0.0609(4) Uani d 1
O O4 0.0876(2) 0.89464(16) 0.80594(13) 0.0724(4) Uani d 1

loop_
_atom_site_aniso_label
_atom_site_aniso_U_11
_atom_site_aniso_U_22
_atom_site_aniso_U_33
_atom_site_aniso_U_12
_atom_site_aniso_U_13
_atom_site_aniso_U_23
C1 0.0448(9) 0.0476(9) 0.0417(8) 0.0195(7) 0.0013(7) 0.0035(7)
C2 0.0437(9) 0.0420(9) 0.0556(10) 0.0200(7) 0.0106(7) 0.0120(7)
C3 0.0667(11) 0.0488(10) 0.0584(11) 0.0261(9) 0.0212(9) 0.0027(8)
C4 0.0688(12) 0.0622(11) 0.0452(9) 0.0268(9) 0.0017(8) -0.0086(8)
C5 0.0490(9) 0.0522(10) 0.0439(9) 0.0201(8) -0.0023(7) -0.0022(7)
C6 0.0395(8) 0.0396(8) 0.0392(8) 0.0148(6) 0.0023(6) 0.0039(6)
C7 0.0376(8) 0.0436(8) 0.0381(8) 0.0172(7) -0.0022(6) 0.0032(6)
C8 0.0375(8) 0.0413(8) 0.0369(8) 0.0159(6) -0.0002(6) 0.0053(6)
C9 0.0415(8) 0.0445(9) 0.0379(8) 0.0191(7) -0.0009(6) 0.0030(6)
C10 0.0509(9) 0.0579(10) 0.0426(9) 0.0227(8) 0.0099(7) 0.0007(7)
C11 0.0511(9) 0.0554(10) 0.0414(8) 0.0257(8) 0.0035(7) -0.0015(7)
C12 0.159(3) 0.0602(14) 0.0657(14) 0.0154(15) -0.0330(15) -0.0052(11)
C13 0.153(3) 0.0523(14) 0.107(2) 0.0143(15) -0.008(2) -0.0025(13)
C14 0.0888(16) 0.0643(14) 0.0948(17) 0.0370(12) 0.0152(13) 0.0253(12)
C15 0.0470(9) 0.0588(10) 0.0342(8) 0.0262(8) 0.0012(7) -0.0008(7)
N1 0.0539(9) 0.0598(9) 0.0764(11) 0.0323(8) 0.0161(8) 0.0197(8)
N2 0.0628(10) 0.1065(14) 0.0412(8) 0.0480(9) -0.0084(7) -0.0060(8)
N3 0.0474(7) 0.0536(8) 0.0364(7) 0.0261(6) -0.0006(5) 0.0010(6)
O1 0.0840(11) 0.1097(13) 0.1024(12) 0.0702(10) 0.0338(9) 0.0228(9)
O2 0.0720(10) 0.1099(13) 0.0829(11) 0.0555(9) -0.0105(8) 0.0032(9)
O3 0.0626(8) 0.0875(9) 0.0446(6) 0.0495(7) -0.0111(6) -0.0084(6)
O4 0.0791(9) 0.0714(9) 0.0649(8) 0.0266(7) -0.0123(7) 0.0114(7)

loop_
_atom_type_symbol
_atom_type_description
_atom_type_scat_dispersion_real
_atom_type_scat_dispersion_imag
_atom_type_scat_source
C C 0.0033 0.0016 'International Tables Vol C Tables 4.2.6.8 and 6.1.1.4'
H H 0.0000 0.0000 'International Tables Vol C Tables 4.2.6.8 and 6.1.1.4'
N N 0.0061 0.0033 'International Tables Vol C Tables 4.2.6.8 and 6.1.1.4'
O O 0.0106 0.0060 'International Tables Vol C Tables 4.2.6.8 and 6.1.1.4'

loop_
_geom_angle_atom_site_label_1
_geom_angle_atom_site_label_2
_geom_angle_atom_site_label_3
_geom_angle
C2 C1 C6 119.19(15)
C2 C1 H1 120.4
C6 C1 H1 120.4
C1 C2 C3 123.02(15)
C1 C2 N1 117.60(15)
C3 C2 N1 119.38(15)
C2 C3 C4 117.80(15)
C2 C3 H3 121.1
C4 C3 H3 121.1
C3 C4 C5 120.64(16)
C3 C4 H4 119.7
C5 C4 H4 119.7
C4 C5 C6 121.02(15)
C4 C5 H5 119.5
C6 C5 H5 119.5
C5 C6 C1 118.31(14)
C5 C6 C7 117.18(13)
C1 C6 C7 124.50(13)
C8 C7 C6 130.56(13)
C8 C7 H7 114.7
C6 C7 H7 114.7
C7 C8 C15 123.40(13)
C7 C8 C9 119.37(13)
C15 C8 C9 117.24(12)
O3 C9 N3 123.55(14)
O3 C9 C8 120.49(13)
N3 C9 C8 115.97(12)
N3 C10 C11 114.03(14)
N3 C10 H10A 108.7
C11 C10 H10A 108.7
N3 C10 H10B 108.7
C11 C10 H10B 108.7
H10A C10 H10B 107.6
C12 C11 O4 109.03(18)
C12 C11 C10 132.98(17)
O4 C11 C10 117.98(15)
C11 C12 C13 107.3(2)
C11 C12 H12 126.4
C13 C12 H12 126.4
C14 C13 C12 106.8(2)
C14 C13 H13 126.6
C12 C13 H13 126.6
C13 C14 O4 109.9(2)
C13 C14 H14 125.0
O4 C14 H14 125.0
N2 C15 C8 177.71(16)
O1 N1 O2 123.45(16)
O1 N1 C2 118.39(17)
O2 N1 C2 118.15(14)
C9 N3 C10 122.71(13)
C9 N3 H3A 118.6
C10 N3 H3A 118.6
C11 O4 C14 106.99(16)

loop_
_geom_bond_atom_site_label_1
_geom_bond_atom_site_label_2
_geom_bond_distance
C1 C2 1.367(2)
C1 C6 1.396(2)
C1 H1 0.9300
C2 C3 1.376(2)
C2 N1 1.472(2)
C3 C4 1.377(3)
C3 H3 0.9300
C4 C5 1.380(2)
C4 H4 0.9300
C5 C6 1.390(2)
C5 H5 0.9300
C6 C7 1.461(2)
C7 C8 1.336(2)
C7 H7 0.9300
C8 C15 1.432(2)
C8 C9 1.509(2)
C9 O3 1.2170(18)
C9 N3 1.3354(19)
C10 N3 1.4564(19)
C10 C11 1.475(2)
C10 H10A 0.9700
C10 H10B 0.9700
C11 C12 1.315(3)
C11 O4 1.346(2)
C12 C13 1.408(4)
C12 H12 0.9300
C13 C14 1.296(4)
C13 H13 0.9300
C14 O4 1.358(3)
C14 H14 0.9300
C15 N2 1.139(2)
N1 O1 1.210(2)
N1 O2 1.220(2)
N3 H3A 0.8600

loop_
_geom_hbond_atom_site_label_D
_geom_hbond_atom_site_label_H
_geom_hbond_atom_site_label_A
_geom_hbond_site_symmetry_A
_geom_hbond_distance_DH
_geom_hbond_distance_HA
_geom_hbond_distance_DA
_geom_hbond_angle_DHA
N3 H3A N2 2_667 0.86 2.27 3.056(2) 152
C5 H5 O3 2_566 0.93 2.49 3.337(2) 151
C7 H7 O3 2_566 0.93 2.49 3.362(2) 156

loop_
_geom_torsion_atom_site_label_1
_geom_torsion_atom_site_label_2
_geom_torsion_atom_site_label_3
_geom_torsion_atom_site_label_4
_geom_torsion
C6 C1 C2 C3 0.6(3)
C6 C1 C2 N1 -179.20(14)
C1 C2 C3 C4 -1.1(3)
N1 C2 C3 C4 178.69(15)
C2 C3 C4 C5 0.5(3)
C3 C4 C5 C6 0.5(3)
C4 C5 C6 C1 -1.0(3)
C4 C5 C6 C7 178.99(15)
C2 C1 C6 C5 0.5(2)
C2 C1 C6 C7 -179.50(14)
C5 C6 C7 C8 177.38(16)
C1 C6 C7 C8 -2.6(3)
C6 C7 C8 C15 1.2(3)
C6 C7 C8 C9 -179.14(15)
C7 C8 C9 O3 -5.1(2)
C15 C8 C9 O3 174.61(15)
C7 C8 C9 N3 174.88(14)
C15 C8 C9 N3 -5.4(2)
N3 C10 C11 C12 -94.5(3)
N3 C10 C11 O4 84.68(19)
O4 C11 C12 C13 0.6(3)
C10 C11 C12 C13 179.9(2)
C11 C12 C13 C14 -0.9(4)
C12 C13 C14 O4 0.9(4)
C1 C2 N1 O1 -174.37(16)
C3 C2 N1 O1 5.9(2)
C1 C2 N1 O2 6.8(2)
C3 C2 N1 O2 -172.96(17)
O3 C9 N3 C10 -0.3(3)
C8 C9 N3 C10 179.74(14)
C11 C10 N3 C9 -88.52(19)
C12 C11 O4 C14 -0.1(3)
C10 C11 O4 C14 -179.50(16)
C13 C14 O4 C11 -0.5(3)

_cod_database_fobs_code 2240926
